data_2205725
loop_
_publ_author_name
'Bobev, Svilen'
'Bauer, Eric D.'

_publ_section_title
;
 CeCu~5{-~<i>x</i>}In~1+<i>x~</i> [<i>x</i> = 0.17(1)] with the
 orthorhombic CeCu~6~ structure
;
_journal_issue 5
_journal_name_full 'Acta Crystallographica Section E'
_journal_page_first i89
_journal_page_last i90
_journal_paper_doi 10.1107/S1600536805012249
_journal_volume 61
_journal_year 2005
_chemical_formula_iupac 'Ce Cu4.82 In1.17'
_chemical_formula_moiety 'Ce Cu4.82(1) In1.17(1)'
_chemical_formula_sum 'Ce Cu4.82 In1.17'
_chemical_formula_weight 581.61
_chemical_name_common CeCu~5-x~In~1+x~
_chemical_name_systematic
;
cerium copper indium
;
_space_group_IT_number 62
_symmetry_cell_setting orthorhombic
_symmetry_space_group_name_Hall '-P 2ac 2n'
_symmetry_space_group_name_H-M 'P n m a'
_atom_sites_solution_hydrogens none
_atom_sites_solution_primary direct
_atom_sites_solution_secondary difmap
_audit_creation_method SHELXL-97
_cell_angle_alpha 90.00
_cell_angle_beta 90.00
_cell_angle_gamma 90.00
_cell_formula_units_Z 4
_cell_length_a 8.4056(7)
_cell_length_b 5.0939(4)
_cell_length_c 10.7380(8)
_cell_measurement_reflns_used 1436
_cell_measurement_temperature 93(2)
_cell_measurement_theta_max 26.36
_cell_measurement_theta_min 3.08
_cell_volume 459.77(6)
_computing_cell_refinement 'SAINT (Bruker, 2002)'
_computing_data_collection 'SMART (Bruker, 2002)'
_computing_data_reduction SAINT
_computing_molecular_graphics 'XP in SHELXTL'
_computing_publication_material SHELXTL
_computing_structure_refinement SHELXTL
_computing_structure_solution 'SHELXTL (Sheldrick, 2001)'
_diffrn_ambient_temperature 93(2)
_diffrn_detector_area_resol_mean 8.3
_diffrn_measured_fraction_theta_full 1.000
_diffrn_measured_fraction_theta_max 0.974
_diffrn_measurement_device_type 'Bruker APEX 1000'
_diffrn_measurement_method \w
_diffrn_radiation_monochromator graphite
_diffrn_radiation_source 'fine-focus sealed tube'
_diffrn_radiation_type MoK\a
_diffrn_radiation_wavelength 0.71073
_diffrn_reflns_av_R_equivalents 0.0201
_diffrn_reflns_av_sigmaI/netI 0.0222
_diffrn_reflns_limit_h_max 10
_diffrn_reflns_limit_h_min -8
_diffrn_reflns_limit_k_max 5
_diffrn_reflns_limit_k_min -5
_diffrn_reflns_limit_l_max 4
_diffrn_reflns_limit_l_min -13
_diffrn_reflns_number 1436
_diffrn_reflns_theta_full 25.00
_diffrn_reflns_theta_max 26.36
_diffrn_reflns_theta_min 3.08
_diffrn_standards_decay_% 0
_diffrn_standards_interval_count 0
_diffrn_standards_number 0
_exptl_absorpt_coefficient_mu 37.156
_exptl_absorpt_correction_T_max 0.226
_exptl_absorpt_correction_T_min 0.08
_exptl_absorpt_correction_type multi-scan
_exptl_absorpt_process_details
;
(SADABS; Sheldrick, 2003)
;
_exptl_crystal_colour grey
_exptl_crystal_density_diffrn 8.402
_exptl_crystal_density_method 'not measured'
_exptl_crystal_description plate
_exptl_crystal_F_000 1022
_exptl_crystal_size_max 0.08
_exptl_crystal_size_mid 0.08
_exptl_crystal_size_min 0.04
_refine_diff_density_max 1.108
_refine_diff_density_min -1.108
_refine_ls_extinction_coef 0.0058(3)
_refine_ls_extinction_expression Fc^*^=kFc[1+0.001xFc^2^\l^3^/sin(2\q)]^-1/4^
_refine_ls_extinction_method SHELXTL
_refine_ls_goodness_of_fit_ref 1.230
_refine_ls_hydrogen_treatment none
_refine_ls_matrix_type full
_refine_ls_number_parameters 42
_refine_ls_number_reflns 501
_refine_ls_number_restraints 0
_refine_ls_restrained_S_all 1.230
_refine_ls_R_factor_all 0.0225
_refine_ls_R_factor_gt 0.0201
_refine_ls_shift/su_max 0.000
_refine_ls_shift/su_mean 0.000
_refine_ls_structure_factor_coef Fsqd
_refine_ls_weighting_details 'calc w = 1/[\s^2^(Fo^2^)+(0.024P)^2^] where P = (Fo^2^+2Fc^2^)/3'
_refine_ls_weighting_scheme calc
_refine_ls_wR_factor_gt 0.0494
_refine_ls_wR_factor_ref 0.0502
_reflns_number_gt 448
_reflns_number_total 501
_reflns_threshold_expression I>2\s(I)
_cod_data_source_file hb6184.cif
_cod_data_source_block I
_cod_depositor_comments
;
The following automatic conversions were performed:
'_symmetry_cell_setting' value 'Orthorhombic' changed to 'orthorhombic'
according to '/home/saulius/struct/CIF-dictionaries/cif_core.dic'
dictionary named 'cif_core.dic' version 2.4.1 from 2010-06-29.

Automatic conversion script
Id: cif_fix_enum 1527 2010-12-29 10:47:43Z saulius 

The following automatic conversions were performed:

'_symmetry_cell_setting' value 'Orthorhombic' changed to
'orthorhombic' according to
/home/saulius/struct/CIF-dictionaries/cif_core.dic dictionary named
'cif_core.dic' version 2.4.1 from 2010-06-29.

Automatic conversion script
Id: cif_fix_values 1715 2011-07-08 13:25:40Z adriana 
;
_cod_database_code 2205725
_cod_database_fobs_code 2205725

loop_
_symmetry_equiv_pos_as_xyz
'x, y, z'
'-x+1/2, -y, z+1/2'
'-x, y+1/2, -z'
'x+1/2, -y+1/2, -z+1/2'
'-x, -y, -z'
'x-1/2, y, -z-1/2'
'x, -y-1/2, z'
'-x-1/2, y-1/2, z-1/2'

loop_
_atom_site_label
_atom_site_fract_x
_atom_site_fract_y
_atom_site_fract_z
_atom_site_U_iso_or_equiv
_atom_site_adp_type
_atom_site_calc_flag
_atom_site_refinement_flags
_atom_site_occupancy
_atom_site_type_symbol
Ce 0.25584(5) 0.2500 0.44117(4) 0.00549(19) Uani d S 1 Ce
In1 0.13940(6) 0.2500 0.13695(5) 0.0051(2) Uani d S 1 In
Cu2 0.81669(10) 0.2500 0.74439(7) 0.0042(3) Uani d SP 0.822(6) Cu
In2 0.81669(10) 0.2500 0.74439(7) 0.0042(3) Uani d SP 0.178(6) In
Cu3 0.55859(12) 0.2500 0.60450(8) 0.0065(3) Uani d S 1 Cu
Cu4 0.91630(11) 0.2500 0.51513(8) 0.0046(3) Uani d S 1 Cu
Cu5 0.43306(8) 0.00299(15) 0.18785(5) 0.0054(2) Uani d . 1 Cu

loop_
_atom_site_aniso_label
_atom_site_aniso_U_11
_atom_site_aniso_U_22
_atom_site_aniso_U_33
_atom_site_aniso_U_12
_atom_site_aniso_U_13
_atom_site_aniso_U_23
Ce 0.0078(3) 0.0019(4) 0.0068(3) 0.000 -0.00057(16) 0.000
In1 0.0065(3) 0.0055(5) 0.0033(3) 0.000 -0.00015(19) 0.000
Cu2 0.0064(5) 0.0028(8) 0.0035(5) 0.000 0.0002(3) 0.000
In2 0.0064(5) 0.0028(8) 0.0035(5) 0.000 0.0002(3) 0.000
Cu3 0.0108(5) 0.0041(9) 0.0047(5) 0.000 0.0004(4) 0.000
Cu4 0.0091(5) 0.0009(8) 0.0036(5) 0.000 -0.0011(3) 0.000
Cu5 0.0102(4) 0.0018(6) 0.0041(4) 0.0003(3) -0.0003(2) 0.0003(3)

loop_
_atom_type_symbol
_atom_type_description
_atom_type_scat_dispersion_real
_atom_type_scat_dispersion_imag
_atom_type_scat_source
Cu Cu 0.3201 1.2651 'International Tables Vol C Tables 4.2.6.8 and 6.1.1.4'
In In -0.7276 1.3100 'International Tables Vol C Tables 4.2.6.8 and 6.1.1.4'
Ce Ce -0.2486 2.6331 'International Tables Vol C Tables 4.2.6.8 and 6.1.1.4'

loop_
_geom_angle_atom_site_label_1
_geom_angle_atom_site_label_2
_geom_angle_atom_site_label_3
_geom_angle_site_symmetry_1
_geom_angle_site_symmetry_3
_geom_angle
Cu4 Ce Cu4 1_455 5_656 59.182(17)
Cu4 Ce Cu4 1_455 5_666 59.182(17)
Cu4 Ce Cu4 5_656 5_666 118.30(3)
Cu4 Ce Cu3 1_455 5_656 122.680(17)
Cu4 Ce Cu3 5_656 5_656 63.55(2)
Cu4 Ce Cu3 5_666 5_656 178.13(3)
Cu4 Ce Cu3 1_455 5_666 122.680(17)
Cu4 Ce Cu3 5_656 5_666 178.13(3)
Cu4 Ce Cu3 5_666 5_666 63.55(2)
Cu3 Ce Cu3 5_656 5_666 114.60(3)
Cu4 Ce Cu3 1_455 . 129.88(3)
Cu4 Ce Cu3 5_656 . 108.17(2)
Cu4 Ce Cu3 5_666 . 108.17(2)
Cu3 Ce Cu3 5_656 . 70.59(2)
Cu3 Ce Cu3 5_666 . 70.59(2)
Cu4 Ce In2 1_455 5_656 89.07(2)
Cu4 Ce In2 5_656 5_656 48.77(2)
Cu4 Ce In2 5_666 5_656 132.06(2)
Cu3 Ce In2 5_656 5_656 49.16(2)
Cu3 Ce In2 5_666 5_656 130.44(2)
Cu3 Ce In2 . 5_656 119.747(17)
Cu4 Ce Cu2 1_455 5_656 89.07(2)
Cu4 Ce Cu2 5_656 5_656 48.77(2)
Cu4 Ce Cu2 5_666 5_656 132.06(2)
Cu3 Ce Cu2 5_656 5_656 49.16(2)
Cu3 Ce Cu2 5_666 5_656 130.44(2)
Cu3 Ce Cu2 . 5_656 119.747(17)
In2 Ce Cu2 5_656 5_656 0.00(4)
Cu4 Ce In2 1_455 5_666 89.07(2)
Cu4 Ce In2 5_656 5_666 132.06(2)
Cu4 Ce In2 5_666 5_666 48.77(2)
Cu3 Ce In2 5_656 5_666 130.44(2)
Cu3 Ce In2 5_666 5_666 49.16(2)
Cu3 Ce In2 . 5_666 119.746(17)
In2 Ce In2 5_656 5_666 101.42(2)
Cu2 Ce In2 5_656 5_666 101.42(2)
Cu4 Ce Cu2 1_455 5_666 89.07(2)
Cu4 Ce Cu2 5_656 5_666 132.06(2)
Cu4 Ce Cu2 5_666 5_666 48.77(2)
Cu3 Ce Cu2 5_656 5_666 130.44(2)
Cu3 Ce Cu2 5_666 5_666 49.16(2)
Cu3 Ce Cu2 . 5_666 119.746(17)
In2 Ce Cu2 5_656 5_666 101.42(2)
Cu2 Ce Cu2 5_656 5_666 101.42(2)
In2 Ce Cu2 5_666 5_666 0.00(4)
Cu4 Ce Cu5 1_455 6_556 47.13(2)
Cu4 Ce Cu5 5_656 6_556 48.49(2)
Cu4 Ce Cu5 5_666 6_556 89.58(2)
Cu3 Ce Cu5 5_656 6_556 92.00(2)
Cu3 Ce Cu5 5_666 6_556 132.64(2)
Cu3 Ce Cu5 . 6_556 156.393(15)
In2 Ce Cu5 5_656 6_556 45.372(19)
Cu2 Ce Cu5 5_656 6_556 45.372(19)
In2 Ce Cu5 5_666 6_556 83.59(2)
Cu2 Ce Cu5 5_666 6_556 83.59(2)
Cu4 Ce Cu5 1_455 4_455 47.130(19)
Cu4 Ce Cu5 5_656 4_455 89.58(2)
Cu4 Ce Cu5 5_666 4_455 48.49(2)
Cu3 Ce Cu5 5_656 4_455 132.64(2)
Cu3 Ce Cu5 5_666 4_455 92.00(2)
Cu3 Ce Cu5 . 4_455 156.393(15)
In2 Ce Cu5 5_656 4_455 83.59(2)
Cu2 Ce Cu5 5_656 4_455 83.59(2)
In2 Ce Cu5 5_666 4_455 45.372(19)
Cu2 Ce Cu5 5_666 4_455 45.372(19)
Cu5 Ce Cu5 6_556 4_455 44.88(3)
Cu3 In1 Cu5 6_556 . 114.13(3)
Cu3 In1 Cu5 6_556 7_565 114.13(3)
Cu5 In1 Cu5 . 7_565 52.92(3)
Cu3 In1 Cu4 6_556 6_556 69.63(3)
Cu5 In1 Cu4 . 6_556 52.82(2)
Cu5 In1 Cu4 7_565 6_556 52.82(2)
Cu3 In1 Cu5 6_556 6_556 118.95(3)
Cu5 In1 Cu5 . 6_556 101.97(2)
Cu5 In1 Cu5 7_565 6_556 126.91(2)
Cu4 In1 Cu5 6_556 6_556 151.267(19)
Cu3 In1 Cu5 6_556 4_455 118.95(3)
Cu5 In1 Cu5 . 4_455 126.91(2)
Cu5 In1 Cu5 7_565 4_455 101.97(2)
Cu4 In1 Cu5 6_556 4_455 151.267(19)
Cu5 In1 Cu5 6_556 4_455 52.37(3)
Cu3 In1 Cu2 6_556 5_656 117.502(18)
Cu5 In1 Cu2 . 5_656 53.60(2)
Cu5 In1 Cu2 7_565 5_656 101.36(3)
Cu4 In1 Cu2 6_556 5_656 98.61(2)
Cu5 In1 Cu2 6_556 5_656 52.70(2)
Cu5 In1 Cu2 4_455 5_656 100.18(3)
Cu3 In1 In2 6_556 5_656 117.502(18)
Cu5 In1 In2 . 5_656 53.60(2)
Cu5 In1 In2 7_565 5_656 101.36(3)
Cu4 In1 In2 6_556 5_656 98.61(2)
Cu5 In1 In2 6_556 5_656 52.70(2)
Cu5 In1 In2 4_455 5_656 100.18(3)
Cu2 In1 In2 5_656 5_656 0.00(4)
Cu3 In1 Cu2 6_556 5_666 117.502(18)
Cu5 In1 Cu2 . 5_666 101.36(3)
Cu5 In1 Cu2 7_565 5_666 53.60(2)
Cu4 In1 Cu2 6_556 5_666 98.61(2)
Cu5 In1 Cu2 6_556 5_666 100.18(3)
Cu5 In1 Cu2 4_455 5_666 52.70(2)
Cu2 In1 Cu2 5_656 5_666 124.98(4)
In2 In1 Cu2 5_656 5_666 124.98(4)
Cu3 In1 In2 6_556 5_666 117.502(18)
Cu5 In1 In2 . 5_666 101.36(3)
Cu5 In1 In2 7_565 5_666 53.60(2)
Cu4 In1 In2 6_556 5_666 98.61(2)
Cu5 In1 In2 6_556 5_666 100.18(3)
Cu5 In1 In2 4_455 5_666 52.70(2)
Cu2 In1 In2 5_656 5_666 124.98(4)
In2 In1 In2 5_656 5_666 124.98(4)
Cu2 In1 In2 5_666 5_666 0.00(3)
Cu3 In1 Cu3 6_556 2_554 75.65(2)
Cu5 In1 Cu3 . 2_554 97.27(2)
Cu5 In1 Cu3 7_565 2_554 150.18(2)
Cu4 In1 Cu3 6_556 2_554 112.30(2)
Cu5 In1 Cu3 6_556 2_554 51.50(2)
Cu5 In1 Cu3 4_455 2_554 96.40(3)
Cu2 In1 Cu3 5_656 2_554 51.88(2)
In2 In1 Cu3 5_656 2_554 51.88(2)
Cu2 In1 Cu3 5_666 2_554 149.09(3)
In2 In1 Cu3 5_666 2_554 149.09(3)
Cu3 In1 Cu3 6_556 2_564 75.65(2)
Cu5 In1 Cu3 . 2_564 150.18(2)
Cu5 In1 Cu3 7_565 2_564 97.27(2)
Cu4 In1 Cu3 6_556 2_564 112.30(2)
Cu5 In1 Cu3 6_556 2_564 96.40(3)
Cu5 In1 Cu3 4_455 2_564 51.50(2)
Cu2 In1 Cu3 5_656 2_564 149.09(3)
In2 In1 Cu3 5_656 2_564 149.09(3)
Cu2 In1 Cu3 5_666 2_564 51.88(2)
In2 In1 Cu3 5_666 2_564 51.88(2)
Cu3 In1 Cu3 2_554 2_564 112.55(3)
Cu5 Cu2 Cu5 2_655 8_766 60.97(4)
Cu5 Cu2 Cu5 2_655 5_656 119.33(3)
Cu5 Cu2 Cu5 8_766 5_656 177.37(4)
Cu5 Cu2 Cu5 2_655 3_656 177.37(4)
Cu5 Cu2 Cu5 8_766 3_656 119.33(3)
Cu5 Cu2 Cu5 5_656 3_656 60.23(4)
Cu5 Cu2 Cu4 2_655 . 60.47(3)
Cu5 Cu2 Cu4 8_766 . 60.47(3)
Cu5 Cu2 Cu4 5_656 . 122.10(3)
Cu5 Cu2 Cu4 3_656 . 122.10(3)
Cu5 Cu2 Cu3 2_655 6_657 60.13(3)
Cu5 Cu2 Cu3 8_766 6_657 60.13(3)
Cu5 Cu2 Cu3 5_656 6_657 117.53(3)
Cu5 Cu2 Cu3 3_656 6_657 117.53(3)
Cu4 Cu2 Cu3 . 6_657 109.81(4)
Cu5 Cu2 Cu3 2_655 . 123.01(3)
Cu5 Cu2 Cu3 8_766 . 123.00(3)
Cu5 Cu2 Cu3 5_656 . 59.29(3)
Cu5 Cu2 Cu3 3_656 . 59.29(3)
Cu4 Cu2 Cu3 . . 74.09(3)
Cu3 Cu2 Cu3 6_657 . 176.11(4)
Cu5 Cu2 In1 2_655 5_656 63.24(2)
Cu5 Cu2 In1 8_766 5_656 116.71(3)
Cu5 Cu2 In1 5_656 5_656 62.25(2)
Cu5 Cu2 In1 3_656 5_656 115.11(3)
Cu4 Cu2 In1 . 5_656 112.25(2)
Cu3 Cu2 In1 6_657 5_656 67.840(19)
Cu3 Cu2 In1 . 5_656 110.99(2)
Cu5 Cu2 In1 2_655 5_666 116.71(3)
Cu5 Cu2 In1 8_766 5_666 63.24(2)
Cu5 Cu2 In1 5_656 5_666 115.11(3)
Cu5 Cu2 In1 3_656 5_666 62.25(2)
Cu4 Cu2 In1 . 5_666 112.25(2)
Cu3 Cu2 In1 6_657 5_666 67.839(19)
Cu3 Cu2 In1 . 5_666 110.99(2)
In1 Cu2 In1 5_656 5_666 124.98(4)
Cu5 Cu2 Ce 2_655 5_656 67.42(2)
Cu5 Cu2 Ce 8_766 5_656 113.66(3)
Cu5 Cu2 Ce 5_656 5_656 68.39(2)
Cu5 Cu2 Ce 3_656 5_656 114.11(3)
Cu4 Cu2 Ce . 5_656 59.096(17)
Cu3 Cu2 Ce 6_657 5_656 121.501(19)
Cu3 Cu2 Ce . 5_656 60.197(17)
In1 Cu2 Ce 5_656 5_656 66.798(13)
In1 Cu2 Ce 5_666 5_656 168.21(3)
Cu5 Cu2 Ce 2_655 5_666 113.66(3)
Cu5 Cu2 Ce 8_766 5_666 67.42(2)
Cu5 Cu2 Ce 5_656 5_666 114.11(3)
Cu5 Cu2 Ce 3_656 5_666 68.39(2)
Cu4 Cu2 Ce . 5_666 59.096(17)
Cu3 Cu2 Ce 6_657 5_666 121.501(19)
Cu3 Cu2 Ce . 5_666 60.197(17)
In1 Cu2 Ce 5_656 5_666 168.21(3)
In1 Cu2 Ce 5_666 5_666 66.798(13)
Ce Cu2 Ce 5_656 5_666 101.42(2)
Cu5 Cu2 Ce 2_655 6_657 111.12(3)
Cu5 Cu2 Ce 8_766 6_657 111.12(3)
Cu5 Cu2 Ce 5_656 6_657 66.27(2)
Cu5 Cu2 Ce 3_656 6_657 66.27(2)
Cu4 Cu2 Ce . 6_657 169.83(4)
Cu3 Cu2 Ce 6_657 6_657 60.02(3)
Cu3 Cu2 Ce . 6_657 116.08(3)
In1 Cu2 Ce 5_656 6_657 65.200(19)
In1 Cu2 Ce 5_666 6_657 65.200(19)
Ce Cu2 Ce 5_656 6_657 124.815(14)
Ce Cu2 Ce 5_666 6_657 124.814(14)
Cu5 Cu3 Cu5 5_656 3_656 60.03(4)
Cu5 Cu3 In2 5_656 6_557 58.76(3)
Cu5 Cu3 In2 3_656 6_557 58.76(3)
Cu5 Cu3 Cu2 5_656 6_557 58.76(3)
Cu5 Cu3 Cu2 3_656 6_557 58.76(3)
In2 Cu3 Cu2 6_557 6_557 0.00(2)
Cu5 Cu3 Cu2 5_656 . 59.00(3)
Cu5 Cu3 Cu2 3_656 . 59.00(3)
In2 Cu3 Cu2 6_557 . 106.71(3)
Cu2 Cu3 Cu2 6_557 . 106.71(3)
Cu5 Cu3 In1 5_656 6_656 146.13(3)
Cu5 Cu3 In1 3_656 6_656 146.13(3)
In2 Cu3 In1 6_557 6_656 143.27(5)
Cu2 Cu3 In1 6_557 6_656 143.27(5)
Cu2 Cu3 In1 . 6_656 110.02(4)
Cu5 Cu3 Ce 5_656 5_656 72.86(2)
Cu5 Cu3 Ce 3_656 5_656 123.17(4)
In2 Cu3 Ce 6_557 5_656 120.258(18)
Cu2 Cu3 Ce 6_557 5_656 120.258(18)
Cu2 Cu3 Ce . 5_656 70.64(2)
In1 Cu3 Ce 6_656 5_656 73.30(2)
Cu5 Cu3 Ce 5_656 5_666 123.17(4)
Cu5 Cu3 Ce 3_656 5_666 72.86(2)
In2 Cu3 Ce 6_557 5_666 120.257(18)
Cu2 Cu3 Ce 6_557 5_666 120.257(18)
Cu2 Cu3 Ce . 5_666 70.64(2)
In1 Cu3 Ce 6_656 5_666 73.30(2)
Ce Cu3 Ce 5_656 5_666 114.60(3)
Cu5 Cu3 In1 5_656 2 60.02(2)
Cu5 Cu3 In1 3_656 2 109.41(3)
In2 Cu3 In1 6_557 2 60.281(19)
Cu2 Cu3 In1 6_557 2 60.281(19)
Cu2 Cu3 In1 . 2 112.46(2)
In1 Cu3 In1 6_656 2 104.35(2)
Ce Cu3 In1 5_656 2 66.337(12)
Ce Cu3 In1 5_666 2 176.75(4)
Cu5 Cu3 In1 5_656 2_565 109.41(3)
Cu5 Cu3 In1 3_656 2_565 60.02(2)
In2 Cu3 In1 6_557 2_565 60.281(19)
Cu2 Cu3 In1 6_557 2_565 60.281(19)
Cu2 Cu3 In1 . 2_565 112.46(2)
In1 Cu3 In1 6_656 2_565 104.35(2)
Ce Cu3 In1 5_656 2_565 176.75(4)
Ce Cu3 In1 5_666 2_565 66.337(12)
In1 Cu3 In1 2 2_565 112.55(3)
Cu5 Cu3 Ce 5_656 . 120.90(4)
Cu5 Cu3 Ce 3_656 . 120.90(4)
In2 Cu3 Ce 6_557 . 73.17(3)
Cu2 Cu3 Ce 6_557 . 73.17(3)
Cu2 Cu3 Ce . . 179.88(4)
In1 Cu3 Ce 6_656 . 70.11(3)
Ce Cu3 Ce 5_656 . 109.41(2)
Ce Cu3 Ce 5_666 . 109.41(2)
In1 Cu3 Ce 2 . 67.49(2)
In1 Cu3 Ce 2_565 . 67.49(2)
Cu5 Cu4 Cu5 6_656 4 59.89(4)
Cu5 Cu4 Cu5 6_656 2_655 110.10(2)
Cu5 Cu4 Cu5 4 2_655 147.20(4)
Cu5 Cu4 Cu5 6_656 8_766 147.20(4)
Cu5 Cu4 Cu5 4 8_766 110.10(2)
Cu5 Cu4 Cu5 2_655 8_766 59.70(4)
Cu5 Cu4 Cu2 6_656 . 146.79(3)
Cu5 Cu4 Cu2 4 . 146.79(3)
Cu5 Cu4 Cu2 2_655 . 58.62(3)
Cu5 Cu4 Cu2 8_766 . 58.62(3)
Cu5 Cu4 In1 6_656 6_656 63.20(3)
Cu5 Cu4 In1 4 6_656 63.20(3)
Cu5 Cu4 In1 2_655 6_656 144.27(3)
Cu5 Cu4 In1 8_766 6_656 144.27(3)
Cu2 Cu4 In1 . 6_656 106.27(4)
Cu5 Cu4 Cu4 6_656 5_756 56.15(3)
Cu5 Cu4 Cu4 4 5_756 108.15(5)
Cu5 Cu4 Cu4 2_655 5_756 53.95(3)
Cu5 Cu4 Cu4 8_766 5_756 106.11(5)
Cu2 Cu4 Cu4 . 5_756 105.06(4)
In1 Cu4 Cu4 6_656 5_756 109.25(4)
Cu5 Cu4 Cu4 6_656 5_766 108.15(5)
Cu5 Cu4 Cu4 4 5_766 56.15(3)
Cu5 Cu4 Cu4 2_655 5_766 106.11(5)
Cu5 Cu4 Cu4 8_766 5_766 53.95(3)
Cu2 Cu4 Cu4 . 5_766 105.06(4)
In1 Cu4 Cu4 6_656 5_766 109.25(4)
Cu4 Cu4 Cu4 5_756 5_766 120.90(6)
Cu5 Cu4 Ce 6_656 1_655 73.40(3)
Cu5 Cu4 Ce 4 1_655 73.40(3)
Cu5 Cu4 Ce 2_655 1_655 73.79(3)
Cu5 Cu4 Ce 8_766 1_655 73.79(3)
Cu2 Cu4 Ce . 1_655 124.33(4)
In1 Cu4 Ce 6_656 1_655 129.40(3)
Cu4 Cu4 Ce 5_756 1_655 60.48(3)
Cu4 Cu4 Ce 5_766 1_655 60.48(3)
Cu5 Cu4 Ce 6_656 5_656 74.66(2)
Cu5 Cu4 Ce 4 5_656 126.34(4)
Cu5 Cu4 Ce 2_655 5_656 72.42(2)
Cu5 Cu4 Ce 8_766 5_656 123.54(3)
Cu2 Cu4 Ce . 5_656 72.13(2)
In1 Cu4 Ce 6_656 5_656 72.04(2)
Cu4 Cu4 Ce 5_756 5_656 60.337(19)
Cu4 Cu4 Ce 5_766 5_656 177.19(5)
Ce Cu4 Ce 1_655 5_656 120.818(17)
Cu5 Cu4 Ce 6_656 5_666 126.34(4)
Cu5 Cu4 Ce 4 5_666 74.66(2)
Cu5 Cu4 Ce 2_655 5_666 123.54(3)
Cu5 Cu4 Ce 8_766 5_666 72.42(2)
Cu2 Cu4 Ce . 5_666 72.13(2)
In1 Cu4 Ce 6_656 5_666 72.04(2)
Cu4 Cu4 Ce 5_756 5_666 177.19(5)
Cu4 Cu4 Ce 5_766 5_666 60.337(19)
Ce Cu4 Ce 1_655 5_666 120.817(17)
Ce Cu4 Ce 5_656 5_666 118.30(3)
Cu5 Cu5 Cu4 7_565 6_556 60.06(2)
Cu5 Cu5 In2 7_565 2_654 120.482(19)
Cu4 Cu5 In2 6_556 2_654 120.41(4)
Cu5 Cu5 Cu2 7_565 2_654 120.482(19)
Cu4 Cu5 Cu2 6_556 2_654 120.41(4)
In2 Cu5 Cu2 2_654 2_654 0.00(3)
Cu5 Cu5 In2 7_565 5_656 120.115(19)
Cu4 Cu5 In2 6_556 5_656 116.73(4)
In2 Cu5 In2 2_654 5_656 110.76(3)
Cu2 Cu5 In2 2_654 5_656 110.76(3)
Cu5 Cu5 Cu2 7_565 5_656 120.115(19)
Cu4 Cu5 Cu2 6_556 5_656 116.73(4)
In2 Cu5 Cu2 2_654 5_656 110.76(3)
Cu2 Cu5 Cu2 2_654 5_656 110.76(3)
In2 Cu5 Cu2 5_656 5_656 0.00(4)
Cu5 Cu5 Cu3 7_565 5_656 120.014(19)
Cu4 Cu5 Cu3 6_556 5_656 178.36(4)
In2 Cu5 Cu3 2_654 5_656 61.11(3)
Cu2 Cu5 Cu3 2_654 5_656 61.11(3)
In2 Cu5 Cu3 5_656 5_656 61.71(3)
Cu2 Cu5 Cu3 5_656 5_656 61.71(3)
Cu5 Cu5 Cu5 7_565 7 180.0
Cu4 Cu5 Cu5 6_556 7 119.95(2)
In2 Cu5 Cu5 2_654 7 59.516(19)
Cu2 Cu5 Cu5 2_654 7 59.516(19)
In2 Cu5 Cu5 5_656 7 59.886(19)
Cu2 Cu5 Cu5 5_656 7 59.886(19)
Cu3 Cu5 Cu5 5_656 7 59.985(19)
Cu5 Cu5 Cu4 7_565 2_654 119.85(2)
Cu4 Cu5 Cu4 6_556 2_654 69.90(2)
In2 Cu5 Cu4 2_654 2_654 60.91(3)
Cu2 Cu5 Cu4 2_654 2_654 60.91(3)
In2 Cu5 Cu4 5_656 2_654 110.66(3)
Cu2 Cu5 Cu4 5_656 2_654 110.66(3)
Cu3 Cu5 Cu4 5_656 2_654 110.96(3)
Cu5 Cu5 Cu4 7 2_654 60.15(2)
Cu5 Cu5 In1 7_565 . 63.542(16)
Cu4 Cu5 In1 6_556 . 63.98(3)
In2 Cu5 In1 2_654 . 174.87(3)
Cu2 Cu5 In1 2_654 . 174.87(3)
In2 Cu5 In1 5_656 . 64.15(2)
Cu2 Cu5 In1 5_656 . 64.15(2)
Cu3 Cu5 In1 5_656 . 114.47(3)
Cu5 Cu5 In1 7 . 116.459(16)
Cu4 Cu5 In1 2_654 . 120.70(3)
Cu5 Cu5 In1 7_565 6_656 63.815(16)
Cu4 Cu5 In1 6_556 6_656 112.60(3)
In2 Cu5 In1 2_654 6_656 64.06(2)
Cu2 Cu5 In1 2_654 6_656 64.06(2)
In2 Cu5 In1 5_656 6_656 122.12(3)
Cu2 Cu5 In1 5_656 6_656 122.12(3)
Cu3 Cu5 In1 5_656 6_656 68.48(2)
Cu5 Cu5 In1 7 6_656 116.184(16)
Cu4 Cu5 In1 2_654 6_656 113.25(3)
In1 Cu5 In1 . 6_656 117.57(3)
Cu5 Cu5 Ce 7_565 6_656 67.558(14)
Cu4 Cu5 Ce 6_556 6_656 59.47(3)
In2 Cu5 Ce 2_654 6_656 67.20(2)
Cu2 Cu5 Ce 2_654 6_656 67.20(2)
In2 Cu5 Ce 5_656 6_656 169.54(3)
Cu2 Cu5 Ce 5_656 6_656 169.54(3)
Cu3 Cu5 Ce 5_656 6_656 122.16(3)
Cu5 Cu5 Ce 7 6_656 112.441(14)
Cu4 Cu5 Ce 2_654 6_656 59.094(19)
In1 Cu5 Ce . 6_656 117.91(3)
In1 Cu5 Ce 6_656 6_656 66.93(2)

loop_
_geom_bond_atom_site_label_1
_geom_bond_atom_site_label_2
_geom_bond_site_symmetry_2
_geom_bond_distance
_geom_bond_publ_flag
Ce Cu4 1_455 2.9625(10) n
Ce Cu4 5_656 2.9666(5) n
Ce Cu4 5_666 2.9666(5) n
Ce Cu3 5_656 3.0266(6) n
Ce Cu3 5_666 3.0266(6) n
Ce Cu3 . 3.0906(11) n
Ce In2 5_656 3.2907(6) n
Ce Cu2 5_656 3.2907(6) n
Ce In2 5_666 3.2907(6) n
Ce Cu2 5_666 3.2907(6) n
Ce Cu5 6_556 3.2960(8) n
Ce Cu5 4_455 3.2960(8) n
In1 Cu3 6_556 2.6802(10) n
In1 Cu5 . 2.8240(9) n
In1 Cu5 7_565 2.8240(9) n
In1 Cu4 6_556 2.8432(11) n
In1 Cu5 6_556 2.8514(8) n
In1 Cu5 4_455 2.8514(8) n
In1 Cu2 5_656 2.8717(5) n
In1 In2 5_656 2.8717(5) n
In1 Cu2 5_666 2.8717(5) n
In1 In2 5_666 2.8717(5) n
In1 Cu3 2_554 3.0624(6) n
In1 Cu3 2_564 3.0624(6) n
Cu2 Cu5 2_655 2.5404(10) n
Cu2 Cu5 8_766 2.5405(10) n
Cu2 Cu5 5_656 2.5685(10) n
Cu2 Cu5 3_656 2.5685(10) n
Cu2 Cu4 . 2.6003(12) n
Cu2 Cu3 6_657 2.6013(12) n
Cu2 Cu3 . 2.6388(12) n
Cu2 In1 5_656 2.8717(5) n
Cu2 In1 5_666 2.8717(5) n
Cu2 Ce 5_656 3.2907(6) n
Cu2 Ce 5_666 3.2908(6) n
Cu2 Ce 6_657 3.4150(9) n
Cu3 Cu5 5_656 2.5763(10) n
Cu3 Cu5 3_656 2.5763(10) n
Cu3 In2 6_557 2.6014(12) n
Cu3 Cu2 6_557 2.6014(12) n
Cu3 In1 6_656 2.6802(10) n
Cu3 Ce 5_656 3.0266(6) n
Cu3 Ce 5_666 3.0266(6) n
Cu3 In1 2 3.0624(6) n
Cu3 In1 2_565 3.0624(6) n
Cu4 Cu5 6_656 2.5206(10) n
Cu4 Cu5 4 2.5206(10) n
Cu4 Cu5 2_655 2.5892(10) n
Cu4 Cu5 8_766 2.5892(10) n
Cu4 In1 6_656 2.8432(11) n
Cu4 Cu4 5_756 2.9278(9) n
Cu4 Cu4 5_766 2.9278(9) n
Cu4 Ce 1_655 2.9624(10) n
Cu4 Ce 5_656 2.9666(5) n
Cu4 Ce 5_666 2.9666(5) n
Cu5 Cu5 7_565 2.5165(16) n
Cu5 Cu4 6_556 2.5206(10) n
Cu5 In2 2_654 2.5404(10) n
Cu5 Cu2 2_654 2.5404(10) n
Cu5 In2 5_656 2.5686(10) n
Cu5 Cu2 5_656 2.5686(10) n
Cu5 Cu3 5_656 2.5763(10) n
Cu5 Cu5 7 2.5774(16) n
Cu5 Cu4 2_654 2.5892(10) n
Cu5 In1 6_656 2.8514(8) n
Cu5 Ce 6_656 3.2960(8) n
